data_7125724
loop_
_publ_author_name
'Chen, Sitong'
'Liu, Yuji'
'Feng, Yongan'
'Yang, Xianjin'
'Zhang, Qinghua'

_publ_section_title
;
 5,6-Fused bicyclic tetrazolo-pyridazine energetic materials.
;
_journal_issue 10
_journal_name_full 'Chemical communications (Cambridge, England)'
_journal_page_first 1493
_journal_page_last 1496
_journal_paper_doi 10.1039/c9cc08782f
_journal_volume 56
_journal_year 2020
_chemical_formula_moiety 'C4 H2 N8 O4, H2 O'
_chemical_formula_sum 'C4 H4 N8 O5'
_chemical_formula_weight 244.15
_space_group_crystal_system monoclinic
_space_group_IT_number 15
_space_group_name_Hall '-C 2yc'
_space_group_name_H-M_alt 'C 1 2/c 1'
_atom_sites_solution_hydrogens geom
_atom_sites_solution_primary direct
_atom_sites_solution_secondary difmap
_audit_creation_date 2019-08-27
_audit_creation_method
;
Olex2 1.2
(compiled 2018.05.29 svn.r3508 for OlexSys, GUI svn.r5506)
;
_audit_update_record
;
2019-09-11 deposited with the CCDC.	2020-01-02 downloaded from the CCDC.
;
_cell_angle_alpha 90.00
_cell_angle_beta 101.545(4)
_cell_angle_gamma 90.00
_cell_formula_units_Z 8
_cell_length_a 23.411(3)
_cell_length_b 5.0229(5)
_cell_length_c 15.2453(19)
_cell_measurement_reflns_used 1030
_cell_measurement_temperature 100
_cell_measurement_theta_max 24.851
_cell_measurement_theta_min 2.728
_cell_volume 1756.4(4)
_computing_cell_refinement 'SAINT V8.38A (?, 2016)'
_computing_data_reduction 'SAINT V8.38A (?, 2016)'
_computing_molecular_graphics 'Olex2 (Dolomanov et al., 2009)'
_computing_publication_material 'Olex2 (Dolomanov et al., 2009)'
_computing_structure_refinement 'XL (Sheldrick, 2008)'
_computing_structure_solution 'SHELXS-97 (Sheldrick, 1990)'
_diffrn_ambient_temperature 100.0
_diffrn_measured_fraction_theta_full 0.978
_diffrn_measured_fraction_theta_max 0.978
_diffrn_measurement_device_type 'Bruker APEX-II CCD'
_diffrn_radiation_monochromator graphite
_diffrn_radiation_type MoK\a
_diffrn_radiation_wavelength 0.71073
_diffrn_reflns_av_R_equivalents 0.0673
_diffrn_reflns_av_unetI/netI 0.0789
_diffrn_reflns_limit_h_max 27
_diffrn_reflns_limit_h_min -28
_diffrn_reflns_limit_k_max 5
_diffrn_reflns_limit_k_min -6
_diffrn_reflns_limit_l_max 14
_diffrn_reflns_limit_l_min -19
_diffrn_reflns_number 5703
_diffrn_reflns_theta_full 26.41
_diffrn_reflns_theta_max 26.41
_diffrn_reflns_theta_min 2.73
_diffrn_source 'fine-focus sealed tube'
_exptl_absorpt_coefficient_mu 0.168
_exptl_absorpt_correction_T_max 0.7454
_exptl_absorpt_correction_T_min 0.6246
_exptl_absorpt_correction_type multi-scan
_exptl_absorpt_process_details
;
SADABS-2016/2 (Bruker,2016/2) was used for absorption correction.
wR2(int) was 0.1124 before and 0.0633 after correction.
The Ratio of minimum to maximum transmission is 0.8379.
The \l/2 correction factor is Not present.
;
_exptl_crystal_colour white
_exptl_crystal_colour_primary white
_exptl_crystal_density_diffrn 1.847
_exptl_crystal_density_method 'not measured'
_exptl_crystal_description needle
_exptl_crystal_F_000 992
_exptl_crystal_size_max 0.11
_exptl_crystal_size_mid 0.05
_exptl_crystal_size_min 0.04
_refine_diff_density_max 0.387
_refine_diff_density_min -0.345
_refine_diff_density_rms 0.078
_refine_ls_extinction_method none
_refine_ls_goodness_of_fit_ref 1.066
_refine_ls_hydrogen_treatment constr
_refine_ls_matrix_type full
_refine_ls_number_parameters 157
_refine_ls_number_reflns 1771
_refine_ls_number_restraints 0
_refine_ls_restrained_S_all 1.066
_refine_ls_R_factor_all 0.1040
_refine_ls_R_factor_gt 0.0567
_refine_ls_shift/su_max 0.000
_refine_ls_shift/su_mean 0.000
_refine_ls_structure_factor_coef Fsqd
_refine_ls_weighting_details 'calc w=1/[\s^2^(Fo^2^)+(0.0531P)^2^+1.9760P] where P=(Fo^2^+2Fc^2^)/3'
_refine_ls_weighting_scheme calc
_refine_ls_wR_factor_gt 0.1167
_refine_ls_wR_factor_ref 0.1446
_reflns_number_gt 1168
_reflns_number_total 1771
_reflns_threshold_expression >2sigma(I)
_cod_data_source_file c9cc08782f2.cif
_cod_data_source_block 22019879qcst3_0m
_cod_depositor_comments 'Adding full bibliography for 7125722--7125725.cif.'
_cod_original_cell_volume 1756.5(4)
_cod_database_code 7125724
_olex2_refinement_description
;
1. Fixed Uiso
 At 1.2 times of:
  All N(H,H) groups
 At 1.5 times of:
  All O(H,H) groups
2.a Free rotating group:
 O5(H5A,H5B)
2.b X=CH2 refined with riding coordinates:
 N1(H1A,H1B)
;
_olex2_submission_special_instructions 'No special instructions were received'

loop_
_space_group_symop_id
_space_group_symop_operation_xyz
1 'x, y, z'
2 '-x, y, -z+1/2'
3 'x+1/2, y+1/2, z'
4 '-x+1/2, y+1/2, -z+1/2'
5 '-x, -y, -z'
6 'x, -y, z-1/2'
7 '-x+1/2, -y+1/2, -z'
8 'x+1/2, -y+1/2, z-1/2'

loop_
_atom_site_label
_atom_site_type_symbol
_atom_site_fract_x
_atom_site_fract_y
_atom_site_fract_z
_atom_site_U_iso_or_equiv
_atom_site_adp_type
_atom_site_occupancy
_atom_site_calc_flag
_atom_site_refinement_flags_posn
O4 O 0.45118(9) 0.7448(4) 0.43219(15) 0.0260(6) Uani 1 d .
O2 O 0.40284(10) 0.3263(5) 0.18268(16) 0.0277(6) Uani 1 d .
O5 O 0.42032(10) 1.1849(5) 0.54232(16) 0.0264(6) Uani 1 d .
H5A H 0.4088 1.2298 0.5911 0.040 Uiso 1 d G
H5B H 0.4582 1.1754 0.5531 0.040 Uiso 1 d G
O1 O 0.41467(11) -0.0636(4) 0.24724(17) 0.0300(6) Uani 1 d .
N5 N 0.27424(11) 0.2291(5) 0.33896(17) 0.0157(6) Uani 1 d .
O3 O 0.47435(10) 0.4079(5) 0.35708(17) 0.0317(7) Uani 1 d .
N8 N 0.23449(11) 0.4732(5) 0.42703(17) 0.0169(6) Uani 1 d .
N1 N 0.34577(12) 0.7624(5) 0.47370(18) 0.0201(6) Uani 1 d .
H1A H 0.3795 0.8450 0.4877 0.024 Uiso 1 calc R
H1B H 0.3168 0.8092 0.4994 0.024 Uiso 1 calc R
N2 N 0.43846(12) 0.5427(5) 0.38555(18) 0.0211(7) Uani 1 d .
N4 N 0.31078(11) 0.1282(5) 0.28850(18) 0.0189(6) Uani 1 d .
N7 N 0.19711(11) 0.2795(5) 0.38799(18) 0.0196(6) Uani 1 d .
N6 N 0.22024(11) 0.1302(5) 0.33431(18) 0.0177(6) Uani 1 d .
N3 N 0.39754(12) 0.1646(5) 0.24008(19) 0.0216(7) Uani 1 d .
C2 C 0.33859(13) 0.5695(6) 0.4145(2) 0.0165(7) Uani 1 d .
C1 C 0.28273(14) 0.4381(6) 0.3954(2) 0.0166(7) Uani 1 d .
C3 C 0.37832(13) 0.4625(6) 0.3654(2) 0.0175(7) Uani 1 d .
C4 C 0.36071(13) 0.2527(6) 0.3046(2) 0.0187(7) Uani 1 d .

loop_
_atom_site_aniso_label
_atom_site_aniso_U_11
_atom_site_aniso_U_22
_atom_site_aniso_U_33
_atom_site_aniso_U_23
_atom_site_aniso_U_13
_atom_site_aniso_U_12
O4 0.0206(12) 0.0300(13) 0.0267(15) -0.0091(11) 0.0028(11) -0.0068(11)
O2 0.0302(14) 0.0293(13) 0.0261(15) 0.0060(11) 0.0112(12) 0.0023(10)
O5 0.0227(13) 0.0319(14) 0.0238(14) -0.0013(11) 0.0026(11) -0.0040(11)
O1 0.0320(14) 0.0239(13) 0.0335(16) 0.0009(11) 0.0053(12) 0.0036(11)
N5 0.0146(13) 0.0179(13) 0.0134(15) 0.0017(11) 0.0000(11) -0.0011(11)
O3 0.0182(13) 0.0381(15) 0.0386(16) -0.0138(12) 0.0052(12) 0.0018(11)
N8 0.0166(14) 0.0168(13) 0.0159(15) 0.0019(11) 0.0000(12) -0.0022(11)
N1 0.0176(14) 0.0228(14) 0.0200(16) -0.0033(12) 0.0037(12) -0.0048(11)
N2 0.0167(15) 0.0277(15) 0.0181(16) -0.0026(13) 0.0014(13) -0.0023(12)
N4 0.0198(15) 0.0177(13) 0.0187(16) -0.0021(12) 0.0026(13) 0.0007(11)
N7 0.0190(14) 0.0193(14) 0.0196(16) 0.0008(12) 0.0019(12) -0.0050(11)
N6 0.0150(14) 0.0166(13) 0.0207(16) -0.0002(11) 0.0011(12) -0.0012(11)
N3 0.0187(15) 0.0215(15) 0.0224(17) -0.0018(13) -0.0011(13) 0.0020(11)
C2 0.0181(17) 0.0162(16) 0.0137(17) 0.0026(13) -0.0003(14) -0.0023(12)
C1 0.0204(17) 0.0146(15) 0.0122(18) 0.0025(13) -0.0030(14) 0.0002(12)
C3 0.0141(16) 0.0199(16) 0.0178(18) -0.0017(14) 0.0018(14) -0.0022(13)
C4 0.0180(17) 0.0211(16) 0.0158(18) 0.0001(14) 0.0008(14) 0.0064(13)

loop_
_atom_type_symbol
_atom_type_description
_atom_type_scat_dispersion_real
_atom_type_scat_dispersion_imag
_atom_type_scat_source
C C 0.0033 0.0016 'International Tables Vol C Tables 4.2.6.8 and 6.1.1.4'
H H 0.0000 0.0000 'International Tables Vol C Tables 4.2.6.8 and 6.1.1.4'
N N 0.0061 0.0033 'International Tables Vol C Tables 4.2.6.8 and 6.1.1.4'
O O 0.0106 0.0060 'International Tables Vol C Tables 4.2.6.8 and 6.1.1.4'

loop_
_geom_angle_atom_site_label_1
_geom_angle_atom_site_label_2
_geom_angle_atom_site_label_3
_geom_angle
H5A O5 H5B 109.4
N6 N5 N4 121.6(2)
C1 N5 N4 128.6(3)
C1 N5 N6 109.8(3)
C1 N8 N7 105.4(2)
H1A N1 H1B 120.0
C2 N1 H1A 120.0
C2 N1 H1B 120.0
O4 N2 C3 117.6(3)
O3 N2 O4 123.5(3)
O3 N2 C3 118.8(3)
C4 N4 N5 110.9(2)
N6 N7 N8 111.9(2)
N7 N6 N5 104.9(2)
O2 N3 C4 115.4(3)
O1 N3 O2 128.0(3)
O1 N3 C4 116.3(3)
N1 C2 C1 117.6(3)
N1 C2 C3 129.7(3)
C3 C2 C1 112.7(3)
N5 C1 C2 119.9(3)
N8 C1 N5 108.0(3)
N8 C1 C2 132.1(3)
C2 C3 N2 120.1(3)
C4 C3 N2 119.7(3)
C4 C3 C2 119.7(3)
N4 C4 N3 110.2(3)
N4 C4 C3 128.0(3)
C3 C4 N3 121.4(3)

loop_
_geom_bond_atom_site_label_1
_geom_bond_atom_site_label_2
_geom_bond_distance
O4 N2 1.241(3)
O2 N3 1.218(3)
O5 H5A 0.8701
O5 H5B 0.8705
O1 N3 1.212(3)
N5 N4 1.358(4)
N5 N6 1.347(3)
N5 C1 1.346(4)
O3 N2 1.224(3)
N8 N7 1.363(3)
N8 C1 1.326(4)
N1 H1A 0.8800
N1 H1B 0.8800
N1 C2 1.312(4)
N2 C3 1.437(4)
N4 C4 1.305(4)
N7 N6 1.305(4)
N3 C4 1.499(4)
C2 C1 1.442(4)
C2 C3 1.411(5)
C3 C4 1.410(4)

loop_
_geom_torsion_atom_site_label_1
_geom_torsion_atom_site_label_2
_geom_torsion_atom_site_label_3
_geom_torsion_atom_site_label_4
_geom_torsion
O4 N2 C3 C2 -15.1(4)
O4 N2 C3 C4 172.9(3)
O2 N3 C4 N4 107.3(3)
O2 N3 C4 C3 -66.4(4)
O1 N3 C4 N4 -67.5(3)
O1 N3 C4 C3 118.8(3)
N5 N4 C4 N3 -172.5(2)
N5 N4 C4 C3 0.7(5)
O3 N2 C3 C2 164.0(3)
O3 N2 C3 C4 -8.0(5)
N8 N7 N6 N5 0.3(3)
N1 C2 C1 N5 -176.2(3)
N1 C2 C1 N8 -0.1(5)
N1 C2 C3 N2 8.0(5)
N1 C2 C3 C4 -180.0(3)
N2 C3 C4 N4 168.9(3)
N2 C3 C4 N3 -18.6(4)
N4 N5 N6 N7 -177.4(3)
N4 N5 C1 N8 177.1(3)
N4 N5 C1 C2 -6.0(5)
N7 N8 C1 N5 0.0(3)
N7 N8 C1 C2 -176.4(3)
N6 N5 N4 C4 -179.4(3)
N6 N5 C1 N8 0.1(3)
N6 N5 C1 C2 177.1(3)
C2 C3 C4 N4 -3.1(5)
C2 C3 C4 N3 169.4(3)
C1 N5 N4 C4 4.0(4)
C1 N5 N6 N7 -0.2(3)
C1 N8 N7 N6 -0.2(3)
C1 C2 C3 N2 -170.9(3)
C1 C2 C3 C4 1.1(4)
C3 C2 C1 N5 2.9(4)
C3 C2 C1 N8 179.0(3)
